data_4124235
loop_
_publ_author_name
'Wei, Yu'
'Rao, Bin'
'Cong, Xuefeng'
'Zeng, Xiaoming'

_publ_section_title
;
 Highly Selective Hydrogenation of Aromatic Ketones and Phenols Enabled by
 Cyclic (Amino)(alkyl)carbene Rhodium Complexes.
;
_journal_issue 29
_journal_name_full 'Journal of the American Chemical Society'
_journal_page_first 9250
_journal_page_last 9253
_journal_paper_doi 10.1021/jacs.5b05868
_journal_volume 137
_journal_year 2015
_chemical_formula_sum 'C31 H47 Cl N Rh'
_chemical_formula_weight 572.06
_chemical_name_systematic
; 
 ? 
;
_space_group_IT_number 19
_symmetry_cell_setting orthorhombic
_symmetry_space_group_name_Hall 'P 2ac 2ab'
_symmetry_space_group_name_H-M 'P 21 21 21'
_atom_sites_solution_hydrogens geom
_atom_sites_solution_primary direct
_atom_sites_solution_secondary difmap
_audit_creation_method SHELXL-97
_cell_angle_alpha 90.00
_cell_angle_beta 90.00
_cell_angle_gamma 90.00
_cell_formula_units_Z 4
_cell_length_a 9.9223(8)
_cell_length_b 14.5222(11)
_cell_length_c 19.3498(15)
_cell_measurement_temperature 296(2)
_cell_volume 2788.2(4)
_computing_structure_refinement 'SHELXL-97 (Sheldrick, 1997)'
_computing_structure_solution 'SHELXS-97 (Sheldrick, 1990)'
_diffrn_ambient_temperature 296(2)
_diffrn_measured_fraction_theta_full 1.000
_diffrn_measured_fraction_theta_max 1.000
_diffrn_radiation_monochromator graphite
_diffrn_radiation_source 'fine-focus sealed tube'
_diffrn_radiation_type MoK\a
_diffrn_radiation_wavelength 0.71073
_diffrn_reflns_av_R_equivalents 0.0191
_diffrn_reflns_av_sigmaI/netI 0.0204
_diffrn_reflns_limit_h_max 12
_diffrn_reflns_limit_h_min -12
_diffrn_reflns_limit_k_max 18
_diffrn_reflns_limit_k_min -13
_diffrn_reflns_limit_l_max 25
_diffrn_reflns_limit_l_min -23
_diffrn_reflns_number 23954
_diffrn_reflns_theta_full 27.56
_diffrn_reflns_theta_max 27.56
_diffrn_reflns_theta_min 1.75
_exptl_absorpt_coefficient_mu 0.728
_exptl_crystal_colour yellow
_exptl_crystal_density_diffrn 1.363
_exptl_crystal_density_method 'not measured'
_exptl_crystal_description block
_exptl_crystal_F_000 1208
_refine_diff_density_max 0.534
_refine_diff_density_min -0.311
_refine_diff_density_rms 0.049
_refine_ls_abs_structure_details 'Flack H D (1983), Acta Cryst. A39, 876-881'
_refine_ls_abs_structure_Flack -0.016(14)
_refine_ls_extinction_method none
_refine_ls_goodness_of_fit_ref 1.043
_refine_ls_hydrogen_treatment mixed
_refine_ls_matrix_type full
_refine_ls_number_parameters 313
_refine_ls_number_reflns 6427
_refine_ls_number_restraints 0
_refine_ls_restrained_S_all 1.043
_refine_ls_R_factor_all 0.0185
_refine_ls_R_factor_gt 0.0177
_refine_ls_shift/su_max 0.007
_refine_ls_shift/su_mean 0.001
_refine_ls_structure_factor_coef Fsqd
_refine_ls_weighting_details 'calc w=1/[\s^2^(Fo^2^)+(0.0271P)^2^+0.4567P] where P=(Fo^2^+2Fc^2^)/3'
_refine_ls_weighting_scheme calc
_refine_ls_wR_factor_gt 0.0452
_refine_ls_wR_factor_ref 0.0454
_reflns_number_gt 6292
_reflns_number_total 6427
_reflns_threshold_expression >2sigma(I)
_cod_data_source_file ja5b05868_si_002.cif
_cod_data_source_block 1
_cod_original_sg_symbol_H-M P2(1)2(1)2(1)
_cod_database_code 4124235

loop_
_symmetry_equiv_pos_as_xyz
'x, y, z'
'-x+1/2, -y, z+1/2'
'-x, y+1/2, -z+1/2'
'x+1/2, -y+1/2, -z'

loop_
_atom_site_label
_atom_site_type_symbol
_atom_site_fract_x
_atom_site_fract_y
_atom_site_fract_z
_atom_site_U_iso_or_equiv
_atom_site_adp_type
_atom_site_occupancy
_atom_site_symmetry_multiplicity
_atom_site_calc_flag
_atom_site_refinement_flags
Rh1 Rh 0.281092(12) 0.462494(8) 0.219427(6) 0.01176(4) Uani 1 1 d .
Cl1 Cl 0.30000(4) 0.62410(3) 0.24825(2) 0.01760(8) Uani 1 1 d .
N1 N 0.03999(13) 0.52151(8) 0.13506(7) 0.0102(3) Uani 1 1 d .
C1 C 0.50584(15) 0.45327(12) 0.22500(9) 0.0190(3) Uani 1 1 d .
H1 H 0.5091 0.5143 0.2106 0.023 Uiso 1 1 calc R
C2 C 0.45312(16) 0.43521(12) 0.28912(10) 0.0203(4) Uani 1 1 d .
H2 H 0.4268 0.4855 0.3157 0.024 Uiso 1 1 calc R
C3 C 0.4342(2) 0.34080(14) 0.32036(11) 0.0282(4) Uani 1 1 d .
H3A H 0.3761 0.3460 0.3605 0.034 Uiso 1 1 calc R
H3B H 0.5209 0.3180 0.3359 0.034 Uiso 1 1 calc R
C4 C 0.37276(18) 0.27115(12) 0.27005(10) 0.0261(4) Uani 1 1 d .
H4A H 0.4446 0.2420 0.2440 0.031 Uiso 1 1 calc R
H4B H 0.3269 0.2236 0.2962 0.031 Uiso 1 1 calc R
C5 C 0.27277(17) 0.31512(10) 0.21948(10) 0.0195(3) Uani 1 1 d .
H5 H 0.1831 0.3203 0.2330 0.023 Uiso 1 1 calc R
C6 C 0.30926(17) 0.34784(11) 0.15399(10) 0.0192(3) Uani 1 1 d .
H6 H 0.2415 0.3725 0.1264 0.023 Uiso 1 1 calc R
C7 C 0.45051(19) 0.34605(14) 0.12493(11) 0.0262(4) Uani 1 1 d .
H7A H 0.4533 0.3842 0.0838 0.031 Uiso 1 1 calc R
H7B H 0.4720 0.2835 0.1111 0.031 Uiso 1 1 calc R
C8 C 0.55926(18) 0.38006(13) 0.17601(11) 0.0252(4) Uani 1 1 d .
H8A H 0.5922 0.3282 0.2027 0.030 Uiso 1 1 calc R
H8B H 0.6346 0.4051 0.1502 0.030 Uiso 1 1 calc R
C9 C 0.02150(17) 0.54404(13) 0.31738(8) 0.0181(3) Uani 1 1 d .
H9A H 0.0443 0.6080 0.3090 0.022 Uiso 1 1 calc R
H9B H 0.1021 0.5131 0.3337 0.022 Uiso 1 1 calc R
C10 C -0.08717(19) 0.53927(14) 0.37371(9) 0.0244(4) Uani 1 1 d .
H10A H -0.1640 0.5762 0.3598 0.029 Uiso 1 1 calc R
H10B H -0.0517 0.5650 0.4163 0.029 Uiso 1 1 calc R
C11 C -0.13339(19) 0.43972(12) 0.38678(9) 0.0231(4) Uani 1 1 d .
H11A H -0.0597 0.4046 0.4066 0.028 Uiso 1 1 calc R
H11B H -0.2073 0.4396 0.4196 0.028 Uiso 1 1 calc R
C12 C -0.17862(16) 0.39496(12) 0.31967(8) 0.0170(3) Uani 1 1 d .
H12A H -0.2582 0.4263 0.3024 0.020 Uiso 1 1 calc R
H12B H -0.2022 0.3312 0.3283 0.020 Uiso 1 1 calc R
C13 C -0.06722(17) 0.39939(11) 0.26543(8) 0.0146(3) Uani 1 1 d .
H13A H -0.0987 0.3704 0.2232 0.018 Uiso 1 1 calc R
H13B H 0.0103 0.3650 0.2818 0.018 Uiso 1 1 calc R
C14 C -0.02348(16) 0.49975(11) 0.24930(8) 0.0112(3) Uani 1 1 d .
C15 C -0.13800(16) 0.55289(11) 0.21209(9) 0.0176(3) Uani 1 1 d .
H15A H -0.2150 0.5129 0.2047 0.021 Uiso 1 1 calc R
H15B H -0.1666 0.6051 0.2397 0.021 Uiso 1 1 calc R
C16 C -0.08119(16) 0.58573(10) 0.14268(8) 0.0129(3) Uani 1 1 d .
C17 C 0.08893(16) 0.49155(10) 0.19423(8) 0.0114(3) Uani 1 1 d .
C19 C 0.09397(16) 0.49653(11) 0.06724(8) 0.0120(3) Uani 1 1 d .
C20 C 0.03397(17) 0.41921(11) 0.03497(8) 0.0146(3) Uani 1 1 d .
C21 C -0.08152(17) 0.36308(11) 0.06612(9) 0.0164(3) Uani 1 1 d .
H21 H -0.1157 0.3966 0.1065 0.020 Uiso 1 1 calc R
C22 C 0.08512(19) 0.39156(12) -0.02891(9) 0.0202(4) Uani 1 1 d .
H22 H 0.0470 0.3410 -0.0509 0.024 Uiso 1 1 calc R
C23 C -0.18143(17) 0.57972(12) 0.08314(9) 0.0196(4) Uani 1 1 d .
H23A H -0.1354 0.5907 0.0403 0.029 Uiso 1 1 calc R
H23B H -0.2506 0.6252 0.0893 0.029 Uiso 1 1 calc R
H23C H -0.2213 0.5195 0.0823 0.029 Uiso 1 1 calc R
C24 C 0.20083(16) 0.54465(11) 0.03616(8) 0.0146(3) Uani 1 1 d .
C25 C 0.42158(18) 0.61119(15) 0.07663(10) 0.0261(4) Uani 1 1 d .
H25A H 0.4348 0.5576 0.1048 0.039 Uiso 1 1 calc R
H25B H 0.4620 0.6636 0.0987 0.039 Uiso 1 1 calc R
H25C H 0.4628 0.6017 0.0323 0.039 Uiso 1 1 calc R
C26 C 0.26983(19) 0.62838(11) 0.06713(8) 0.0175(3) Uani 1 1 d .
H26 H 0.2301 0.6405 0.1126 0.021 Uiso 1 1 calc R
C27 C -0.02753(18) 0.68409(11) 0.14765(10) 0.0202(4) Uani 1 1 d .
H27A H 0.0167 0.7002 0.1052 0.030 Uiso 1 1 calc R
H27B H 0.0355 0.6882 0.1852 0.030 Uiso 1 1 calc R
H27C H -0.1011 0.7257 0.1557 0.030 Uiso 1 1 calc R
C28 C 0.19043(19) 0.43703(12) -0.06031(9) 0.0221(4) Uani 1 1 d .
H28 H 0.2233 0.4169 -0.1027 0.027 Uiso 1 1 calc R
C29 C 0.24684(19) 0.51285(12) -0.02820(9) 0.0210(4) Uani 1 1 d .
H29 H 0.3173 0.5437 -0.0499 0.025 Uiso 1 1 calc R
C30 C -0.19861(18) 0.35061(13) 0.01510(10) 0.0242(4) Uani 1 1 d .
H30A H -0.2223 0.4092 -0.0044 0.036 Uiso 1 1 calc R
H30B H -0.2750 0.3255 0.0390 0.036 Uiso 1 1 calc R
H30C H -0.1718 0.3094 -0.0212 0.036 Uiso 1 1 calc R
C31 C -0.0333(2) 0.26842(12) 0.09046(10) 0.0250(4) Uani 1 1 d .
H31A H 0.0057 0.2357 0.0523 0.037 Uiso 1 1 calc R
H31B H -0.1084 0.2342 0.1083 0.037 Uiso 1 1 calc R
H31C H 0.0331 0.2760 0.1261 0.037 Uiso 1 1 calc R
C32 C 0.2485(2) 0.71353(12) 0.02157(10) 0.0305(5) Uani 1 1 d .
H32A H 0.2901 0.7037 -0.0226 0.046 Uiso 1 1 calc R
H32B H 0.2884 0.7663 0.0434 0.046 Uiso 1 1 calc R
H32C H 0.1537 0.7239 0.0154 0.046 Uiso 1 1 calc R

loop_
_atom_site_aniso_label
_atom_site_aniso_U_11
_atom_site_aniso_U_22
_atom_site_aniso_U_33
_atom_site_aniso_U_23
_atom_site_aniso_U_13
_atom_site_aniso_U_12
Rh1 0.00864(5) 0.01372(5) 0.01292(5) -0.00047(5) -0.00033(5) -0.00008(5)
Cl1 0.0180(2) 0.01652(17) 0.01823(17) -0.00156(14) -0.00016(16) -0.00345(16)
N1 0.0100(6) 0.0094(6) 0.0111(6) -0.0012(5) 0.0007(5) 0.0006(5)
C1 0.0082(6) 0.0224(8) 0.0264(9) -0.0013(8) -0.0023(6) 0.0007(6)
C2 0.0114(7) 0.0251(8) 0.0244(9) 0.0006(7) -0.0057(7) 0.0029(6)
C3 0.0205(9) 0.0330(10) 0.0312(11) 0.0126(8) -0.0040(8) 0.0007(8)
C4 0.0181(8) 0.0218(8) 0.0385(12) 0.0101(8) 0.0002(8) 0.0026(7)
C5 0.0113(6) 0.0146(6) 0.0326(8) -0.0011(7) 0.0012(10) 0.0017(6)
C6 0.0147(8) 0.0150(7) 0.0280(9) -0.0048(6) -0.0006(7) 0.0013(6)
C7 0.0192(9) 0.0281(10) 0.0312(10) -0.0124(8) 0.0065(8) 0.0009(8)
C8 0.0123(8) 0.0280(9) 0.0355(11) -0.0041(8) 0.0050(7) 0.0006(7)
C9 0.0187(8) 0.0218(8) 0.0138(8) -0.0045(7) 0.0029(6) -0.0051(8)
C10 0.0303(9) 0.0279(9) 0.0151(8) -0.0063(8) 0.0089(7) -0.0087(9)
C11 0.0244(9) 0.0283(9) 0.0167(9) 0.0028(7) 0.0070(7) -0.0039(7)
C12 0.0140(7) 0.0184(7) 0.0185(8) 0.0041(6) 0.0026(6) -0.0014(6)
C13 0.0162(8) 0.0125(7) 0.0150(8) 0.0012(5) 0.0017(6) -0.0003(6)
C14 0.0108(7) 0.0127(6) 0.0101(7) 0.0010(6) 0.0015(6) 0.0015(6)
C15 0.0137(7) 0.0212(8) 0.0179(8) 0.0060(7) 0.0042(6) 0.0057(6)
C16 0.0120(7) 0.0113(7) 0.0153(8) 0.0003(6) -0.0006(6) 0.0033(6)
C17 0.0120(7) 0.0096(6) 0.0128(7) -0.0018(5) -0.0003(6) -0.0018(6)
C19 0.0147(7) 0.0127(7) 0.0087(7) 0.0007(6) 0.0003(6) 0.0026(6)
C20 0.0150(8) 0.0143(7) 0.0144(8) 0.0002(6) -0.0007(6) 0.0001(6)
C21 0.0183(8) 0.0146(7) 0.0162(8) -0.0013(6) -0.0013(6) -0.0033(7)
C22 0.0262(9) 0.0179(8) 0.0166(8) -0.0053(7) -0.0004(7) -0.0029(8)
C23 0.0189(8) 0.0191(8) 0.0206(9) 0.0027(6) -0.0060(6) 0.0042(7)
C24 0.0169(7) 0.0144(7) 0.0125(7) 0.0018(6) 0.0003(6) 0.0002(7)
C25 0.0184(9) 0.0368(10) 0.0230(9) -0.0064(8) 0.0035(7) -0.0091(8)
C26 0.0196(8) 0.0180(7) 0.0148(7) -0.0006(6) 0.0054(7) -0.0048(7)
C27 0.0204(8) 0.0133(7) 0.0268(9) -0.0015(7) 0.0009(7) 0.0014(7)
C28 0.0270(10) 0.0259(9) 0.0134(8) -0.0042(6) 0.0054(7) -0.0002(7)
C29 0.0241(9) 0.0241(9) 0.0149(8) 0.0009(6) 0.0067(6) -0.0037(7)
C30 0.0212(9) 0.0286(9) 0.0227(9) -0.0059(7) -0.0038(7) -0.0045(8)
C31 0.0254(9) 0.0161(8) 0.0334(11) 0.0038(7) -0.0028(8) -0.0042(7)
C32 0.0484(15) 0.0180(8) 0.0252(9) 0.0037(7) 0.0097(8) -0.0040(9)

loop_
_atom_type_symbol
_atom_type_description
_atom_type_scat_dispersion_real
_atom_type_scat_dispersion_imag
_atom_type_scat_source
C C 0.0033 0.0016 'International Tables Vol C Tables 4.2.6.8 and 6.1.1.4'
H H 0.0000 0.0000 'International Tables Vol C Tables 4.2.6.8 and 6.1.1.4'
N N 0.0061 0.0033 'International Tables Vol C Tables 4.2.6.8 and 6.1.1.4'
Cl Cl 0.1484 0.1585 'International Tables Vol C Tables 4.2.6.8 and 6.1.1.4'
Rh Rh -1.1178 0.9187 'International Tables Vol C Tables 4.2.6.8 and 6.1.1.4'

loop_
_geom_angle_atom_site_label_1
_geom_angle_atom_site_label_2
_geom_angle_atom_site_label_3
_geom_angle
C17 Rh1 C6 98.37(6)
C17 Rh1 C5 99.97(6)
C6 Rh1 C5 38.46(7)
C17 Rh1 C2 156.43(7)
C6 Rh1 C2 97.03(7)
C5 Rh1 C2 81.40(6)
C17 Rh1 C1 165.63(6)
C6 Rh1 C1 81.35(6)
C5 Rh1 C1 88.77(6)
C2 Rh1 C1 35.92(7)
C17 Rh1 Cl1 85.75(4)
C6 Rh1 Cl1 153.29(5)
C5 Rh1 Cl1 166.45(5)
C2 Rh1 Cl1 88.47(5)
C1 Rh1 Cl1 88.26(4)
C17 N1 C19 124.24(13)
C17 N1 C16 114.04(13)
C19 N1 C16 121.71(12)
C2 C1 C8 124.29(16)
C2 C1 Rh1 71.03(9)
C8 C1 Rh1 111.07(11)
C1 C2 C3 125.67(17)
C1 C2 Rh1 73.05(10)
C3 C2 Rh1 108.09(11)
C2 C3 C4 113.27(16)
C5 C4 C3 112.86(14)
C6 C5 C4 123.46(15)
C6 C5 Rh1 69.55(9)
C4 C5 Rh1 113.05(11)
C5 C6 C7 124.80(16)
C5 C6 Rh1 71.98(9)
C7 C6 Rh1 111.09(11)
C6 C7 C8 113.86(15)
C1 C8 C7 112.28(14)
C14 C9 C10 112.76(14)
C9 C10 C11 111.64(15)
C12 C11 C10 110.47(14)
C11 C12 C13 110.84(13)
C12 C13 C14 112.36(13)
C9 C14 C17 114.48(13)
C9 C14 C15 113.81(14)
C17 C14 C15 104.29(13)
C9 C14 C13 107.61(13)
C17 C14 C13 105.53(12)
C15 C14 C13 110.83(13)
C16 C15 C14 106.99(12)
C23 C16 C27 109.18(13)
C23 C16 N1 113.90(13)
C27 C16 N1 107.60(13)
C23 C16 C15 113.86(14)
C27 C16 C15 111.35(14)
N1 C16 C15 100.60(11)
N1 C17 C14 107.90(13)
N1 C17 Rh1 128.97(12)
C14 C17 Rh1 122.16(11)
C24 C19 C20 121.53(14)
C24 C19 N1 122.47(14)
C20 C19 N1 115.99(14)
C22 C20 C19 117.77(15)
C22 C20 C21 117.92(15)
C19 C20 C21 124.30(15)
C20 C21 C31 111.45(14)
C20 C21 C30 112.11(14)
C31 C21 C30 109.19(14)
C28 C22 C20 121.92(16)
C29 C24 C19 117.47(15)
C29 C24 C26 117.81(14)
C19 C24 C26 124.72(14)
C24 C26 C32 110.89(14)
C24 C26 C25 111.02(14)
C32 C26 C25 109.56(16)
C22 C28 C29 119.39(16)
C28 C29 C24 121.92(16)

loop_
_geom_bond_atom_site_label_1
_geom_bond_atom_site_label_2
_geom_bond_distance
Rh1 C17 2.0128(16)
Rh1 C6 2.1104(16)
Rh1 C5 2.1418(15)
Rh1 C2 2.2111(16)
Rh1 C1 2.2366(15)
Rh1 Cl1 2.4195(4)
N1 C17 1.318(2)
N1 C19 1.4631(19)
N1 C16 1.5289(19)
C1 C2 1.372(3)
C1 C8 1.520(2)
C2 C3 1.510(3)
C3 C4 1.530(3)
C4 C5 1.533(2)
C5 C6 1.401(3)
C6 C7 1.510(2)
C7 C8 1.544(3)
C9 C14 1.533(2)
C9 C10 1.535(2)
C10 C11 1.538(3)
C11 C12 1.520(2)
C12 C13 1.526(2)
C13 C14 1.552(2)
C14 C17 1.547(2)
C14 C15 1.551(2)
C15 C16 1.533(2)
C16 C23 1.525(2)
C16 C27 1.527(2)
C19 C24 1.405(2)
C19 C20 1.416(2)
C20 C22 1.395(2)
C20 C21 1.530(2)
C21 C31 1.530(2)
C21 C30 1.535(2)
C22 C28 1.377(3)
C24 C29 1.404(2)
C24 C26 1.519(2)
C25 C26 1.537(3)
C26 C32 1.533(2)
C28 C29 1.383(2)
